data_9004257
loop_
_publ_author_name
'Groat, L. A.'
'Hawthorne, F. C.'
'Ercit, T. S.'

_publ_section_title
;
 The role of fluorine in vesuvianite: A crystal-structure study
 Sample: V27
;
_journal_name_full 'The Canadian Mineralogist'
_journal_page_first 1065
_journal_page_last 1075
_journal_volume 30
_journal_year 1992
_chemical_formula_sum 'Al5.84 Ca9.9 Cl0.08 F1.12 Fe0.72 H2.8 Mg0.8 Na0.1 O38.8 Si9 Ti0.64'
_chemical_name_mineral Vesuvianite
_space_group_IT_number 126
_symmetry_space_group_name_Hall '-P 4a 2bc'
_symmetry_space_group_name_H-M 'P 4/n n c :2'
_cell_angle_alpha 90
_cell_angle_beta 90
_cell_angle_gamma 90
_cell_formula_units_Z 4
_cell_length_a 15.558
_cell_length_b 15.558
_cell_length_c 11.805
_cell_volume 2857.416
_database_code_amcsd 0005283
_exptl_crystal_density_diffrn 3.597
_cod_original_sg_symbol_H-M 'P 4/n n c'
_cod_original_formula_sum 'Si9 (Ca9.9 Na.1) (Al5.84 Mg.8 Ti.64 Fe.72) O38.8 (F1.12 Cl.08 H2.8)'
_cod_database_code 9004257

loop_
_space_group_symop_operation_xyz
x,y,z
-y,-x,1/2+z
y,x,1/2-z
1/2+y,-x,-z
1/2-y,x,z
1/2+x,-y,1/2+z
1/2-x,y,1/2-z
1/2+x,1/2+y,-z
1/2-x,1/2-y,z
1/2+y,1/2+x,1/2+z
1/2-y,1/2-x,1/2-z
-y,1/2+x,-z
y,1/2-x,z
-x,1/2+y,1/2+z
x,1/2-y,1/2-z
-x,-y,-z

loop_
_atom_site_aniso_label
_atom_site_aniso_U_11
_atom_site_aniso_U_22
_atom_site_aniso_U_33
_atom_site_aniso_U_12
_atom_site_aniso_U_13
_atom_site_aniso_U_23
SiZ1 0.00630 0.00630 0.00580 0.00000 0.00000 0.00000
SiZ2 0.00560 0.00660 0.00650 -0.00010 -0.00020 0.00070
SiZ3 0.01140 0.00510 0.00600 0.00010 0.00010 -0.00020
CaX1 0.01430 0.01030 0.00810 0.00000 0.00000 0.00000
NaX1 0.01430 0.01030 0.00810 0.00000 0.00000 0.00000
CaX2 0.00700 0.00990 0.00770 0.00100 -0.00070 0.00030
NaX2 0.00700 0.00990 0.00770 0.00100 -0.00070 0.00030
CaX3 0.01130 0.00990 0.01840 0.00260 -0.00490 -0.00260
NaX3 0.01130 0.00990 0.01840 0.00260 -0.00490 -0.00260
CaX4 0.00690 0.00690 0.02560 0.00000 0.00000 0.00000
NaX4 0.00690 0.00690 0.02560 0.00000 0.00000 0.00000
AlY2 0.00610 0.00580 0.00750 0.00060 0.00020 0.00030
MgY2 0.00610 0.00580 0.00750 0.00060 0.00020 0.00030
TiY2 0.00610 0.00580 0.00750 0.00060 0.00020 0.00030
FeY2 0.00610 0.00580 0.00750 0.00060 0.00020 0.00030
AlY3 0.00840 0.00710 0.00690 -0.00070 0.00130 -0.00040
MgY3 0.00840 0.00710 0.00690 -0.00070 0.00130 -0.00040
TiY3 0.00840 0.00710 0.00690 -0.00070 0.00130 -0.00040
FeY3 0.00840 0.00710 0.00690 -0.00070 0.00130 -0.00040
O1 0.01210 0.00700 0.00720 0.00080 0.00010 0.00040
O2 0.00850 0.00860 0.00970 -0.00110 -0.00220 0.00000
O3 0.00870 0.00700 0.00760 -0.00050 -0.00030 -0.00050
O4 0.00870 0.00720 0.00800 0.00070 -0.00090 0.00090
O5 0.01010 0.01420 0.00810 0.00470 0.00140 -0.00090
O6 0.02750 0.00890 0.01000 0.00400 0.00260 0.00270
O7 0.00830 0.01090 0.01120 0.00170 0.00060 -0.00070
O8 0.00710 0.00750 0.01050 0.00070 0.00270 0.00140
O9 0.01390 0.01390 0.00700 -0.00240 -0.00060 0.00060
O-H 0.00560 0.00900 0.00570 -0.00070 -0.00020 -0.00110
F 0.00560 0.00900 0.00570 -0.00070 -0.00020 -0.00110
Cl 0.00560 0.00900 0.00570 -0.00070 -0.00020 -0.00110

loop_
_atom_site_label
_atom_site_fract_x
_atom_site_fract_y
_atom_site_fract_z
_atom_site_occupancy
_atom_site_U_iso_or_equiv
_atom_site_type_symbol
_atom_site_attached_hydrogens
SiZ1 0.75000 0.25000 0.00000 1.00000 ? Si 0
SiZ2 -0.18083 0.04030 0.87134 1.00000 ? Si 0
SiZ3 -0.08302 -0.15077 0.36466 1.00000 ? Si 0
CaX1 0.75000 0.25000 0.25000 0.99000 ? Ca 0
NaX1 0.75000 0.25000 0.25000 0.01000 ? Na 0
CaX2 -0.18912 0.04380 0.37967 0.99000 ? Ca 0
NaX2 -0.18912 0.04380 0.37967 0.01000 ? Na 0
CaX3 -0.10004 -0.17951 0.88558 0.99000 ? Ca 0
NaX3 -0.10004 -0.17951 0.88558 0.01000 ? Na 0
CaX4 0.75000 0.75000 0.13981 0.99000 ? Ca 0
NaX4 0.75000 0.75000 0.13981 0.01000 ? Na 0
AlY1A 0.75000 0.75000 0.06590 0.73000 0.00660 Al 0
MgY1A 0.75000 0.75000 0.06590 0.10000 0.00660 Mg 0
TiY1A 0.75000 0.75000 0.06590 0.08000 0.00660 Ti 0
FeY1A 0.75000 0.75000 0.06590 0.09000 0.00660 Fe 0
AlY1B 0.75000 0.75000 0.03330 0.73000 0.00660 Al 0
MgY1B 0.75000 0.75000 0.03330 0.10000 0.00660 Mg 0
TiY1B 0.75000 0.75000 0.03330 0.08000 0.00660 Ti 0
FeY1B 0.75000 0.75000 0.03330 0.09000 0.00660 Fe 0
AlY2 0.00000 0.00000 0.00000 0.73000 ? Al 0
MgY2 0.00000 0.00000 0.00000 0.10000 ? Mg 0
TiY2 0.00000 0.00000 0.00000 0.08000 ? Ti 0
FeY2 0.00000 0.00000 0.00000 0.09000 ? Fe 0
AlY3 -0.11165 0.12058 0.12695 0.73000 ? Al 0
MgY3 -0.11165 0.12058 0.12695 0.10000 ? Mg 0
TiY3 -0.11165 0.12058 0.12695 0.08000 ? Ti 0
FeY3 -0.11165 0.12058 0.12695 0.09000 ? Fe 0
O1 -0.21997 0.17262 0.08522 1.00000 ? O 0
O2 -0.11677 0.15967 0.27911 1.00000 ? O 0
O3 -0.04923 0.22180 0.07596 1.00000 ? O 0
O4 -0.06178 0.10619 0.47002 1.00000 ? O 0
O5 -0.17033 0.01483 0.17876 1.00000 ? O 0
O6 0.88181 -0.27135 0.05954 1.00000 ? O 0
O7 0.05602 0.17430 0.32218 1.00000 ? O 0
O8 -0.06078 -0.09047 0.06683 1.00000 ? O 0
O9 -0.14426 -0.14426 0.25000 1.00000 ? O 0
O10A 0.75000 0.75000 0.83800 1.00000 0.01270 O 0
O10B 0.75000 0.75000 0.88240 1.00000 0.01270 O 0
O-H -0.00465 0.06220 0.13571 0.70000 ? O 1
F -0.00465 0.06220 0.13571 0.28000 ? F 0
Cl -0.00465 0.06220 0.13571 0.02000 ? Cl 0

loop_
_cod_changelog_entry_id
_cod_changelog_entry_author
_cod_changelog_entry_date
_cod_changelog_entry_text
1
;cod-tools version 3.8.0
Id: cif_guess_AMCSD_atom_types 9574 2023-05-10 09:00:05Z saulius
;
2023-05-10T18:48:47+03:00
;Derived atom types and hydrogen counts
from atom names that follow the AMCSD naming convention
(Wat == water, O-H == hydroxyl).
;
2
;cod-tools version 3.10.1
Id: cif_fix_AMCSD_aniso_labels 10200 2024-08-01 14:09:44Z saulius
;
2024-08-02T12:20:32+03:00
;Changed the following '_atom_site_aniso_label' values:
'OH' -> 'O-H'
;

loop_
_cod_related_entry_id
_cod_related_entry_database
_cod_related_entry_code
1 AMCSD 0005283
